data_4037346
loop_
_publ_author_name
'Gomes, Jos\'e'
'Daeppen, Christophe'
'Liffert, Raphael'
'Roesslein, Joel'
'Kaufmann, Elias'
'Heikinheimo, Annakaisa'
'Neuburger, Markus'
'Gademann, Karl'

_publ_section_title
;
 Formal Total Synthesis of (-)-Jiadifenolide and Synthetic Studies toward
 seco-Prezizaane-Type Sesquiterpenes.
;
_journal_issue 22
_journal_name_full 'The Journal of organic chemistry'
_journal_page_first 11017
_journal_page_last 11034
_journal_paper_doi 10.1021/acs.joc.6b02039
_journal_volume 81
_journal_year 2016
_chemical_absolute_configuration ad
_chemical_formula_moiety 'C15 H21 I1 O5'
_chemical_formula_sum 'C15 H21 I O5'
_chemical_formula_weight 408.23
_space_group_IT_number 19
_space_group_name_Hall 'P 2ac 2ab'
_space_group_name_H-M_alt 'P 21 21 21'
_symmetry_cell_setting orthorhombic
_symmetry_space_group_name_Hall 'P 2ac 2ab'
_symmetry_space_group_name_H-M 'P 21 21 21'
_atom_sites_solution_hydrogens difmap
_atom_sites_solution_primary other
_cell_angle_alpha 90
_cell_angle_beta 90
_cell_angle_gamma 90
_cell_formula_units_Z 4
_cell_length_a 6.2741(8)
_cell_length_b 13.1986(16)
_cell_length_c 19.138(2)
_cell_measurement_reflns_used 3645
_cell_measurement_temperature 123
_cell_measurement_theta_max 25
_cell_measurement_theta_min 3
_cell_volume 1584.8(3)
_computing_cell_refinement 'Apex2 (Bruker AXS, 2006)'
_computing_data_collection 'Apex2 (Bruker AXS, 2006)'
_computing_data_reduction 'Apex2 (Bruker AXS, 2006)'
_computing_molecular_graphics 'CAMERON (Watkin et al., 1996)'
_computing_publication_material 'CRYSTALS (Betteridge et al., 2003)'
_computing_structure_refinement 'CRYSTALS (Betteridge et al., 2003)'
_computing_structure_solution 'Superflip (Palatinus & Chapuis, 2007)'
_diffrn_ambient_temperature 123
_diffrn_measured_fraction_theta_full 0.999
_diffrn_measured_fraction_theta_max 0.999
_diffrn_measurement_device Area
_diffrn_measurement_device_type 'Bruker Kappa Apex2'
_diffrn_measurement_method '\f & \w scans'
_diffrn_radiation_monochromator graphite
_diffrn_radiation_type 'Mo K\a'
_diffrn_radiation_wavelength 0.71073
_diffrn_reflns_av_R_equivalents 0.117
_diffrn_reflns_limit_h_max 8
_diffrn_reflns_limit_h_min -8
_diffrn_reflns_limit_k_max 17
_diffrn_reflns_limit_k_min -17
_diffrn_reflns_limit_l_max 22
_diffrn_reflns_limit_l_min -24
_diffrn_reflns_number 17159
_diffrn_reflns_theta_full 27.480
_diffrn_reflns_theta_max 27.480
_diffrn_reflns_theta_min 1.874
_diffrn_standards_number 0
_exptl_absorpt_coefficient_mu 2.039
_exptl_absorpt_correction_T_max 0.98
_exptl_absorpt_correction_T_min 0.96
_exptl_absorpt_correction_type multi-scan
_exptl_absorpt_process_details 'SADABS (Siemens, 1996)'
_exptl_crystal_colour colourless
_exptl_crystal_density_diffrn 1.711
_exptl_crystal_density_method 'not measured'
_exptl_crystal_description needle
_exptl_crystal_F_000 816
_exptl_crystal_size_max 0.230
_exptl_crystal_size_mid 0.020
_exptl_crystal_size_min 0.010
_refine_diff_density_max 0.87
_refine_diff_density_min -1.10
_refine_ls_abs_structure_details 'Flack (1983), 1509 Friedel-pairs'
_refine_ls_abs_structure_Flack 0.00(5)
_refine_ls_extinction_method None
_refine_ls_goodness_of_fit_ref 1.0854
_refine_ls_hydrogen_treatment constr
_refine_ls_matrix_type full
_refine_ls_number_parameters 191
_refine_ls_number_reflns 2203
_refine_ls_number_restraints 0
_refine_ls_R_factor_all 0.0942
_refine_ls_R_factor_gt 0.0603
_refine_ls_shift/su_max 0.0002232
_refine_ls_shift/su_mean 0.0000290
_refine_ls_structure_factor_coef F
_refine_ls_weighting_details
;
 Method, part 1, Chebychev polynomial, (Watkin, 1994, Prince, 1982) 
 [weight] = 1.0/[A~0~*T~0~(x)+A~1~*T~1~(x) ... +A~n-1~]*T~n-1~(x)] 
 where A~i~ are the Chebychev coefficients listed below and x= Fcalc/Fmax 
 Method = Robust Weighting (Prince, 1982) 
 W = [weight] * [1-(deltaF/6*sigmaF)^2^]^2^ 
 A~i~ are: 
 0.997 0.110 0.773 
;
_refine_ls_weighting_scheme calc
_refine_ls_wR_factor_all 0.0628
_refine_ls_wR_factor_gt 0.0546
_refine_ls_wR_factor_ref 0.0541
_reflns_limit_h_max 8
_reflns_limit_h_min -8
_reflns_limit_k_max 17
_reflns_limit_k_min 0
_reflns_limit_l_max 24
_reflns_limit_l_min 0
_reflns_number_gt 2547
_reflns_number_total 3612
_reflns_threshold_expression I>2.0\s(I)
_oxford_diffrn_Wilson_B_factor 0.00
_oxford_diffrn_Wilson_scale 0.00
_oxford_refine_ls_r_factor_ref 0.0523
_oxford_refine_ls_scale 0.1502(4)
_oxford_reflns_number_all 3600
_oxford_reflns_threshold_expression_ref I>3.0\s(I)
_cod_data_source_file jo6b02039_si_002.cif
_cod_data_source_block 25
_cod_depositor_comments
;
The following automatic conversions were performed:

data item '_atom_sites_solution_primary' value 'Other' was changed to
'other' in accordance with the
/home/saulius/struct/COD-crude-data/automatic-downloads/DataCite-retrospective/ACS/depositions/lib/dictionaries/cif_core.dic
dictionary named 'cif_core.dic' version 2.4.2 last updated on
2011-04-26.

data item '_symmetry_cell_setting' value 'Orthorhombic' was changed
to 'orthorhombic' in accordance with the
/home/saulius/struct/COD-crude-data/automatic-downloads/DataCite-retrospective/ACS/depositions/lib/dictionaries/cif_core.dic
dictionary named 'cif_core.dic' version 2.4.2 last updated on
2011-04-26.

Automatic conversion script
Id: cif_fix_values 6909 2019-04-08 15:41:33Z antanas 
;
_cod_original_formula_sum 'C15 H21 I1 O5'
_cod_database_code 4037346

loop_
_symmetry_equiv_pos_as_xyz
x,y,z
x+1/2,-y+1/2,-z
-x,y+1/2,-z+1/2
-x+1/2,-y,z+1/2

loop_
_atom_site_label
_atom_site_type_symbol
_atom_site_fract_x
_atom_site_fract_y
_atom_site_fract_z
_atom_site_U_iso_or_equiv
_atom_site_occupancy
_atom_site_adp_type
_atom_site_refinement_flags_posn
I1 I 0.67667(10) 0.66598(4) 0.03670(3) 0.0353 1.0000 Uani .
O1 O 0.4248(12) 0.8890(5) 0.2735(4) 0.0396 1.0000 Uani .
O2 O 0.1405(9) 0.8150(4) 0.3223(3) 0.0226 1.0000 Uani .
O3 O 0.7722(10) 0.6115(5) 0.5121(4) 0.0370 1.0000 Uani .
O4 O 0.4179(11) 0.6309(5) 0.5001(3) 0.0309 1.0000 Uani .
O5 O 0.1152(10) 0.5945(5) 0.2911(3) 0.0279 1.0000 Uani .
C1 C 0.4227(18) 0.5802(8) 0.0833(5) 0.0365 1.0000 Uani .
C2 C 0.4108(16) 0.5935(7) 0.1617(5) 0.0305 1.0000 Uani .
C3 C 0.3684(12) 0.7003(6) 0.1893(5) 0.0227 1.0000 Uani .
C4 C 0.1483(17) 0.7374(8) 0.1641(5) 0.0371 1.0000 Uani .
C5 C 0.4081(14) 0.7075(6) 0.2704(5) 0.0218 1.0000 Uani .
C6 C 0.3281(17) 0.8132(5) 0.2903(4) 0.0282 1.0000 Uani .
C7 C 0.0522(17) 0.9150(6) 0.3334(6) 0.0339 1.0000 Uani .
C8 C 0.6446(14) 0.7055(7) 0.2848(5) 0.0263 1.0000 Uani .
C9 C 0.6849(18) 0.7053(7) 0.3636(4) 0.0303 1.0000 Uani .
C10 C 0.6102(14) 0.6053(7) 0.3949(5) 0.0253 1.0000 Uani .
C11 C 0.6186(14) 0.6138(6) 0.4745(5) 0.0286 1.0000 Uani .
C12 C 0.2664(13) 0.6410(7) 0.4421(4) 0.0253 1.0000 Uani .
C13 C 0.3710(14) 0.5855(6) 0.3825(5) 0.0289 1.0000 Uani .
C14 C 0.2848(13) 0.6268(5) 0.3124(4) 0.0191 1.0000 Uani .
C15 C 0.327(2) 0.4697(5) 0.3857(5) 0.0356 1.0000 Uani .
H11 H 0.2883 0.6053 0.0644 0.0390 1.0000 Uiso R
H12 H 0.4404 0.5089 0.0728 0.0390 1.0000 Uiso R
H21 H 0.5496 0.5729 0.1796 0.0382 1.0000 Uiso R
H22 H 0.3009 0.5497 0.1804 0.0382 1.0000 Uiso R
H31 H 0.4735 0.7442 0.1664 0.0263 1.0000 Uiso R
H41 H 0.1201 0.8036 0.1829 0.0520 1.0000 Uiso R
H42 H 0.0426 0.6899 0.1803 0.0522 1.0000 Uiso R
H43 H 0.1458 0.7403 0.1136 0.0520 1.0000 Uiso R
H71 H 0.1433 0.9525 0.3649 0.0481 1.0000 Uiso R
H72 H -0.0878 0.9092 0.3539 0.0480 1.0000 Uiso R
H73 H 0.0440 0.9490 0.2890 0.0481 1.0000 Uiso R
H81 H 0.7047 0.6446 0.2645 0.0300 1.0000 Uiso R
H82 H 0.7105 0.7637 0.2637 0.0301 1.0000 Uiso R
H91 H 0.8371 0.7116 0.3722 0.0342 1.0000 Uiso R
H92 H 0.6085 0.7616 0.3854 0.0342 1.0000 Uiso R
H101 H 0.6979 0.5487 0.3779 0.0231 1.0000 Uiso R
H121 H 0.1328 0.6084 0.4544 0.0284 1.0000 Uiso R
H122 H 0.2406 0.7114 0.4303 0.0281 1.0000 Uiso R
H151 H 0.3888 0.4410 0.4272 0.0518 1.0000 Uiso R
H152 H 0.1753 0.4582 0.3860 0.0520 1.0000 Uiso R
H153 H 0.3884 0.4371 0.3456 0.0518 1.0000 Uiso R

loop_
_atom_site_aniso_label
_atom_site_aniso_U_11
_atom_site_aniso_U_22
_atom_site_aniso_U_33
_atom_site_aniso_U_23
_atom_site_aniso_U_13
_atom_site_aniso_U_12
I1 0.0458(3) 0.0270(2) 0.0332(3) 0.0047(3) 0.0073(3) 0.0009(3)
O1 0.044(4) 0.021(4) 0.054(5) -0.009(3) 0.021(4) -0.013(3)
O2 0.028(3) 0.013(3) 0.027(3) 0.005(2) 0.003(2) 0.006(2)
O3 0.027(4) 0.042(4) 0.042(4) 0.009(3) -0.015(3) 0.005(3)
O4 0.035(3) 0.034(3) 0.024(3) 0.002(3) 0.000(3) 0.012(3)
O5 0.025(4) 0.020(3) 0.038(4) -0.001(3) 0.003(3) -0.005(2)
C1 0.038(6) 0.042(6) 0.029(6) -0.012(4) 0.003(4) -0.006(4)
C2 0.036(5) 0.019(4) 0.037(5) -0.002(4) 0.010(4) -0.005(4)
C3 0.019(5) 0.019(3) 0.031(5) -0.003(3) 0.004(3) 0.000(3)
C4 0.040(6) 0.053(6) 0.018(4) 0.000(4) -0.007(4) 0.026(5)
C5 0.028(4) 0.010(3) 0.028(5) -0.005(3) 0.003(4) -0.002(3)
C6 0.032(5) 0.015(4) 0.037(4) -0.006(3) 0.007(5) 0.001(4)
C7 0.041(6) 0.015(4) 0.046(6) 0.002(4) 0.005(5) 0.011(4)
C8 0.021(5) 0.025(4) 0.032(5) 0.000(3) 0.002(4) -0.003(3)
C9 0.029(5) 0.035(4) 0.026(5) -0.004(3) 0.002(5) -0.013(5)
C10 0.026(5) 0.023(4) 0.027(5) 0.006(4) 0.013(3) 0.001(3)
C11 0.041(5) 0.012(3) 0.033(6) 0.002(3) 0.006(4) -0.005(3)
C12 0.027(4) 0.028(4) 0.020(4) -0.004(3) 0.002(3) 0.002(3)
C13 0.036(6) 0.014(3) 0.037(5) 0.005(3) -0.011(4) -0.005(3)
C14 0.030(5) 0.011(3) 0.017(4) 0.002(3) 0.005(3) 0.004(3)
C15 0.055(6) 0.014(3) 0.038(5) -0.001(3) -0.005(6) -0.009(5)

loop_
_atom_type_symbol
_atom_type_scat_dispersion_real
_atom_type_scat_dispersion_imag
_atom_type_scat_Cromer_Mann_a1
_atom_type_scat_Cromer_Mann_b1
_atom_type_scat_Cromer_Mann_a2
_atom_type_scat_Cromer_Mann_b2
_atom_type_scat_Cromer_Mann_a3
_atom_type_scat_Cromer_Mann_b3
_atom_type_scat_Cromer_Mann_a4
_atom_type_scat_Cromer_Mann_b4
_atom_type_scat_Cromer_Mann_c
_atom_type_scat_source
C 0.0033 0.0016 2.3100 20.8439 1.0200 10.2075 1.5886 0.5687 0.8650 51.6512 0.2156 'International Tables Vol C 4.2.6.8 and 6.1.1.4'
H 0.0000 0.0000 0.4930 10.5109 0.3229 26.1257 0.1402 3.1424 0.0408 57.7998 0.0030 'International Tables Vol C 4.2.6.8 and 6.1.1.4'
O 0.0106 0.0060 3.0485 13.2771 2.2868 5.7011 1.5463 0.3239 0.8670 32.9089 0.2508 'International Tables Vol C 4.2.6.8 and 6.1.1.4'
I -0.4742 1.8119 20.1472 4.3470 18.9949 0.3814 7.5138 27.7660 2.2735 66.8776 4.0712 'International Tables Vol C 4.2.6.8 and 6.1.1.4'

loop_
_geom_angle_atom_site_label_1
_geom_angle_atom_site_label_2
_geom_angle_atom_site_label_3
_geom_angle
_geom_angle_publ_flag
C6 O2 C7 115.1(6) yes
C11 O4 C12 109.8(7) yes
I1 C1 C2 112.8(7) yes
I1 C1 H11 107.9 no
C2 C1 H11 106.6 no
I1 C1 H12 109.9 no
C2 C1 H12 108.9 no
H11 C1 H12 110.7 no
C1 C2 C3 117.2(8) yes
C1 C2 H21 105.8 no
C3 C2 H21 107.0 no
C1 C2 H22 109.4 no
C3 C2 H22 107.4 no
H21 C2 H22 109.9 no
C2 C3 C4 109.9(7) yes
C2 C3 C5 111.6(7) yes
C4 C3 C5 115.5(7) yes
C2 C3 H31 106.0 no
C4 C3 H31 106.0 no
C5 C3 H31 107.3 no
C3 C4 H41 109.7 no
C3 C4 H42 108.1 no
H41 C4 H42 110.2 no
C3 C4 H43 109.8 no
H41 C4 H43 109.5 no
H42 C4 H43 109.5 no
C3 C5 C6 104.4(7) yes
C3 C5 C8 109.5(7) yes
C6 C5 C8 107.1(7) yes
C3 C5 C14 113.1(6) yes
C6 C5 C14 109.6(7) yes
C8 C5 C14 112.7(8) yes
C5 C6 O2 115.0(7) yes
C5 C6 O1 121.4(9) yes
O2 C6 O1 123.4(7) yes
O2 C7 H71 109.4 no
O2 C7 H72 109.7 no
H71 C7 H72 109.0 no
O2 C7 H73 108.3 no
H71 C7 H73 110.1 no
H72 C7 H73 110.3 no
C5 C8 C9 110.0(8) yes
C5 C8 H81 108.9 no
C9 C8 H81 109.3 no
C5 C8 H82 109.4 no
C9 C8 H82 110.2 no
H81 C8 H82 109.1 no
C8 C9 C10 109.7(7) yes
C8 C9 H91 109.2 no
C10 C9 H91 108.1 no
C8 C9 H92 109.8 no
C10 C9 H92 109.9 no
H91 C9 H92 110.2 no
C9 C10 C11 108.5(7) yes
C9 C10 C13 112.7(8) yes
C11 C10 C13 101.6(7) yes
C9 C10 H101 110.9 no
C11 C10 H101 111.5 no
C13 C10 H101 111.4 no
C10 C11 O4 109.7(7) yes
C10 C11 O3 128.5(8) yes
O4 C11 O3 121.8(8) yes
O4 C12 C13 104.3(6) yes
O4 C12 H121 109.6 no
C13 C12 H121 110.1 no
O4 C12 H122 111.7 no
C13 C12 H122 111.3 no
H121 C12 H122 109.7 no
C10 C13 C12 103.0(7) yes
C10 C13 C14 114.5(7) yes
C12 C13 C14 109.5(7) yes
C10 C13 C15 109.4(8) yes
C12 C13 C15 111.8(8) yes
C14 C13 C15 108.6(7) yes
C5 C14 C13 121.3(7) yes
C5 C14 O5 120.4(7) yes
C13 C14 O5 118.3(7) yes
C13 C15 H151 110.5 no
C13 C15 H152 109.2 no
H151 C15 H152 109.3 no
C13 C15 H153 109.7 no
H151 C15 H153 108.9 no
H152 C15 H153 109.2 no

loop_
_geom_bond_atom_site_label_1
_geom_bond_atom_site_label_2
_geom_bond_distance
_geom_bond_publ_flag
I1 C1 2.149(11) yes
O1 C6 1.214(10) yes
O2 C6 1.326(12) yes
O2 C7 1.448(9) yes
O3 C11 1.203(11) yes
O4 C11 1.370(11) yes
O4 C12 1.469(11) yes
O5 C14 1.217(10) yes
C1 C2 1.513(13) yes
C1 H11 0.975 no
C1 H12 0.968 no
C2 C3 1.529(12) yes
C2 H21 0.974 no
C2 H22 0.968 no
C3 C4 1.542(12) yes
C3 C5 1.576(12) yes
C3 H31 0.981 no
C4 H41 0.961 no
C4 H42 0.964 no
C4 H43 0.967 no
C5 C6 1.531(10) yes
C5 C8 1.509(13) yes
C5 C14 1.542(11) yes
C7 H71 0.967 no
C7 H72 0.965 no
C7 H73 0.963 no
C8 C9 1.529(12) yes
C8 H81 0.968 no
C8 H82 0.962 no
C9 C10 1.523(12) yes
C9 H91 0.972 no
C9 H92 0.977 no
C10 C11 1.528(13) yes
C10 C13 1.542(13) yes
C10 H101 0.984 no
C12 C13 1.506(13) yes
C12 H121 0.971 no
C12 H122 0.969 no
C13 C14 1.545(12) yes
C13 C15 1.555(10) yes
C15 H151 0.960 no
C15 H152 0.966 no
C15 H153 0.960 no

loop_
_geom_hbond_atom_site_label_D
_geom_hbond_atom_site_label_H
_geom_hbond_atom_site_label_A
_geom_hbond_site_symmetry_A
_geom_hbond_angle_DHA
_geom_hbond_distance_DH
_geom_hbond_distance_HA
_geom_hbond_distance_DA
_geom_hbond_publ_flag
C2 H22 O5 . 120.4(2) 0.968 2.490 3.094(13) yes
C9 H91 O2 1_655 136.2(3) 0.972 2.530 3.301(13) yes
C12 H121 O3 1_455 151.0(3) 0.971 2.518 3.400(13) yes
C12 H122 O2 . 137.8(2) 0.969 2.557 3.339(13) yes
C12 H122 O3 2_466 138.8(2) 0.969 2.593 3.383(13) yes
